data_1534988
loop_
_publ_author_name
'Manos, M.J.'
'Woollins, J.D.'
'Kabanos, T.A.'
'Slawin, A.M.Z.'

_publ_section_title
;
 Polyoxomolybdenum(V) sulfite complexes: synthesis, structural and
 physical studies
;
_journal_name_full 'Angew. Chem. Int. ed.'
_journal_page_first 2801
_journal_page_last 2805
_journal_volume 41
_journal_year 2002
_chemical_formula_sum 'H36 Mo2 N8 O21 S5'
_chemical_name_systematic '(N H4)8 ((Mo2 O4) (S O3)5) (H2 O)2'
_space_group_IT_number 2
_symmetry_space_group_name_Hall '-P 1'
_symmetry_space_group_name_H-M 'P -1'
_cell_angle_alpha 66.916
_cell_angle_beta 88.167
_cell_angle_gamma 77.437
_cell_formula_units_Z 4
_cell_length_a 8.8652
_cell_length_b 17.7368
_cell_length_c 19.2683
_cell_volume 2715.635
_citation_journal_id_ASTM ACIEF5
_cod_data_source_file Manos_ACIEF5_2002_516.cif
_cod_data_source_block H36Mo2N8O21S5
_cod_database_code 1534988

loop_
_symmetry_equiv_pos_as_xyz
x,y,z
-x,-y,-z

loop_
_atom_site_label
_atom_site_type_symbol
_atom_site_fract_x
_atom_site_fract_y
_atom_site_fract_z
_atom_site_occupancy
_atom_site_U_iso_or_equiv
O19 O-2 0.424 -0.14 0.5133 1 0.0
O39 O-2 0.0497 -0.7432 0.3904 1 0.0
O7 O-2 -0.132 0.219 0.2643 0.5 0.0
S9 S+4 0.4835 -0.3117 0.1654 1 0.0
N7 N-3 0.7182 -0.7367 0.5088 1 0.0
O16 O-2 -0.2096 -0.1544 0.3544 1 0.0
O14 O-2 0.5934 0.1723 0.109 1 0.0
O40 O-2 -0.2092 -0.653 0.3539 1 0.0
O32 O-2 0.1613 -0.3912 0.0734 1 0.0
O25 O-2 0.0378 -0.3382 0.1862 1 0.0
O30 O-2 0.5948 -0.329 0.109 1 0.0
O8 O-2 -0.199 0.203 0.2421 0.5 0.0
N11 N-3 0.0092 -0.903 0.4588 1 0.0
O1 O-2 0.4105 0.0005 0.1697 1 0.0
O22 O-2 0.3266 -0.6215 0.3302 1 0.0
N6 N-3 -0.2042 0.0111 0.1826 1 0.0
N4 N-3 0.3565 -0.0123 0.6674 1 0.0
O9 O-2 0.1612 0.1105 0.0718 1 0.0
S6 S+4 0.3619 -0.0469 0.469 1 0.0
O43 O-2 -0.4235 0.2343 0.3326 1 0.0
S8 S+4 -0.0866 -0.3561 0.2423 0.5 0.0
O24 O-2 0.1041 -0.5074 0.2146 1 0.0
N14 N-3 0.2808 -0.7642 0.4978 1 0.0
O29 O-2 0.3293 -0.3239 0.1391 1 0.0
N10 N-3 0.8466 -0.2767 0.0401 1 0.0
O33 O-2 -0.0032 -0.3856 -0.0243 1 0.0
O13 O-2 0.4556 0.2825 0.1448 1 0.0
S4 S+4 0.4836 0.1885 0.1649 1 0.0
S12 S+4 -0.0421 -0.6592 0.3348 1 0.0
O41 O-2 -0.14 0.1573 -0.1654 1 0.0
S11 S+4 0.3603 -0.547 0.4692 1 0.0
N1 N-3 0.5319 0.1076 0.0056 1 0.0
N5 N-3 0.003 -0.4021 0.458 1 0.0
O44 O-2 -0.1384 -0.3419 -0.1689 1 0.0
Mo1 Mo+5 0.25258 0.06383 0.1839 1 0.0
O10 O-2 0.2681 0.0458 -0.0133 1 0.0
N8 N-3 -0.304 0.38 0.1686 1 0.0
N13 N-3 0.2911 -0.3059 0.3198 1 0.0
O23 O-2 0.3026 -0.4437 0.2851 1 0.0
O4 O-2 0.301 0.0544 0.2844 1 0.0
S10 S+4 0.1246 -0.446 0.031 1 0.0
O18 O-2 0.2079 -0.0445 0.4274 1 0.0
N9 N-3 -0.3002 -0.1234 0.1648 1 0.0
O26 O-2 -0.0084 -0.4272 0.3145 1 0.0
N16 N-3 -0.2085 -0.488 0.181 1 0.0
O6 O-2 -0.0088 0.0728 0.3148 1 0.0
Mo2 Mo+5 0.18861 -0.03427 0.31602 1 0.0
S1 S+4 -0.03 0.164 0.258 0.5 0.0
S2 S+4 -0.0864 0.1434 0.2424 0.5 0.0
N3 N-3 0.2976 0.1936 0.3194 1 0.0
O15 O-2 0.0096 -0.0951 0.3601 1 0.0
O34 O-2 0.2658 -0.4544 -0.0127 1 0.0
N12 N-3 0.3456 -0.515 0.6665 1 0.0
O17 O-2 0.0459 -0.2422 0.3925 1 0.0
O27 O-2 -0.141 -0.2796 0.2598 0.5 0.0
N15 N-3 -0.4258 -0.2663 0.3324 1 0.0
O36 O-2 0.2965 -0.5115 0.5251 1 0.0
O12 O-2 0.3291 0.1773 0.1388 1 0.0
O37 O-2 0.421 -0.6404 0.5132 1 0.0
N2 N-3 0.849 0.2265 0.044 1 0.0
S7 S+4 -0.0282 -0.3345 0.257 0.5 0.0
O35 O-2 0.2071 -0.5446 0.4275 1 0.0
O20 O-2 0.2949 -0.0115 0.5244 1 0.0
Mo3 Mo+5 0.25258 -0.43619 0.18388 1 0.0
O2 O-2 0.3302 -0.1211 0.3317 1 0.0
S3 S+4 0.1252 0.0538 0.0307 1 0.0
O28 O-2 -0.199 -0.3061 0.2371 0.5 0.0
O21 O-2 0.411 -0.4992 0.168 1 0.0
O31 O-2 0.4534 -0.2186 0.147 1 0.0
O3 O-2 0.1052 -0.009 0.2151 1 0.0
Mo4 Mo+5 0.18853 -0.53439 0.31612 1 0.0
O42 O-2 0.5324 -0.3967 0.0062 1 0.0
O38 O-2 0.0073 -0.5949 0.3611 1 0.0
S5 S+4 -0.0425 -0.1592 0.335 1 0.0
O11 O-2 -0.0008 0.1154 -0.0257 1 0.0
O5 O-2 0.0415 0.1605 0.1856 1 0.0
